data_2100466
loop_
_publ_author_name
'Edwin A Collier'
'Roger J Davey'
'Simon N Black'
'Ronald J Roberts'

_publ_section_title
;
 17 salts of ephedrine: crystal structures and packing analysis
;
_journal_coeditor_code BK5025
_journal_date_accepted 2006-04-03
_journal_date_recd_electronic 2005-10-17
_journal_issue 3
_journal_name_full 'Acta Crystallographica Section B'
_journal_page_first 498
_journal_page_last 505
_journal_paper_category FA
_journal_paper_doi 10.1107/S0108768106012018
_journal_volume 62
_journal_year 2006
_chemical_formula_moiety 'C12 H19 N1 O4'
_chemical_formula_structural 'C12 H19 N1 O4'
_chemical_formula_sum 'C12 H19 N O4'
_chemical_formula_weight 241.28
_chemical_name_systematic
;
(1R, 2S)-(-)-ephedrine glycolate
;
_space_group_IT_number 4
_symmetry_cell_setting monoclinic
_symmetry_space_group_name_Hall 'P 2yb'
_symmetry_space_group_name_H-M 'P 1 21 1'
_atom_sites_solution_hydrogens geom
_atom_sites_solution_primary direct
_atom_sites_solution_secondary difmap
_cell_angle_alpha 90
_cell_angle_beta 101.607(2)
_cell_angle_gamma 90
_cell_formula_units_Z 2
_cell_length_a 9.5946(4)
_cell_length_b 6.0474(3)
_cell_length_c 10.8255(5)
_cell_measurement_reflns_used 2930
_cell_measurement_temperature 150
_cell_measurement_theta_max 27.485
_cell_measurement_theta_min 0.998
_cell_volume 615.28(5)
_computing_cell_refinement 'HKL Scalepack (Otwinowski & Minor 1997)'
_computing_data_collection 'Collect (Nonius BV, 1997-2000)'
_computing_data_reduction 'HKL Denzo and Scalepack (Otwinowski & Minor 1997)'
_computing_molecular_graphics 'Ortep-3 for Windows (Farrugia, 1997)'
_computing_publication_material 'WinGX publication routines (Farrugia, 1999)'
_computing_structure_refinement 'SHELXL-97 (Sheldrick, 1997)'
_computing_structure_solution 'SHELXS-97 (Sheldrick, 1997)'
_diffrn_ambient_temperature 293(2)
_diffrn_measured_fraction_theta_full 0.987
_diffrn_measured_fraction_theta_max 0.987
_diffrn_measurement_device '95mm CCD camera on \k-goniostat'
_diffrn_measurement_device_type KappaCCD
_diffrn_measurement_method 'CCD rotation images, thick slices'
_diffrn_radiation_monochromator graphite
_diffrn_radiation_type MoK\a
_diffrn_radiation_wavelength 0.71073
_diffrn_reflns_av_R_equivalents 0.0352
_diffrn_reflns_limit_h_max 11
_diffrn_reflns_limit_h_min -12
_diffrn_reflns_limit_k_max 6
_diffrn_reflns_limit_k_min -7
_diffrn_reflns_limit_l_max 12
_diffrn_reflns_limit_l_min -14
_diffrn_reflns_number 4479
_diffrn_reflns_reduction_process
;
 Scaled and merged with SORTAV
 R.H. Blessing, (1987) Cryst. Rev. 1, 3-58
 R.H. Blessing, (1989) J. Appl. Cryst. 22, 396-397
;
_diffrn_reflns_theta_full 27.44
_diffrn_reflns_theta_max 27.44
_diffrn_reflns_theta_min 3.17
_exptl_absorpt_coefficient_mu 0.097
_exptl_absorpt_correction_T_max 1.054
_exptl_absorpt_correction_T_min 0.938
_exptl_absorpt_correction_type multi-scan
_exptl_absorpt_process_details
;
 R.H. Blessing, Acta Cryst. (1995), A51, 33-38
;
_exptl_crystal_colour colourless
_exptl_crystal_density_diffrn 1.302
_exptl_crystal_density_method 'not measured'
_exptl_crystal_description needle
_exptl_crystal_F_000 260
_exptl_crystal_size_max 0.3
_exptl_crystal_size_mid 0.05
_exptl_crystal_size_min 0.05
_refine_diff_density_max 0.234
_refine_diff_density_min -0.251
_refine_ls_extinction_method none
_refine_ls_goodness_of_fit_ref 1.081
_refine_ls_hydrogen_treatment mixed
_refine_ls_matrix_type full
_refine_ls_number_parameters 211
_refine_ls_number_reflns 1513
_refine_ls_number_restraints 1
_refine_ls_restrained_S_all 1.08
_refine_ls_R_factor_all 0.067
_refine_ls_R_factor_gt 0.0449
_refine_ls_shift/su_max 0.008
_refine_ls_shift/su_mean 0.001
_refine_ls_structure_factor_coef Fsqd
_refine_ls_weighting_details 'calc w=1/[\s^2^(Fo^2^)+(0.0409P)^2^+0.0943P] where P=(Fo^2^+2Fc^2^)/3'
_refine_ls_weighting_scheme calc
_refine_ls_wR_factor_gt 0.0873
_refine_ls_wR_factor_ref 0.0976
_reflns_number_gt 1200
_reflns_number_total 1513
_reflns_threshold_expression >2sigma(I)
_cod_data_source_file bk5025.cif
_cod_data_source_block EPHEGLYC
_cod_original_sg_symbol_H-M 'P 21'
_cod_database_code 2100466

loop_
_symmetry_equiv_pos_as_xyz
'x, y, z'
'-x, y+1/2, -z'

loop_
_atom_site_type_symbol
_atom_site_label
_atom_site_fract_x
_atom_site_fract_y
_atom_site_fract_z
_atom_site_U_iso_or_equiv
_atom_site_adp_type
_atom_site_calc_flag
_atom_site_occupancy
C C1 -0.0109(3) 0.4855(6) 0.8559(3) 0.0238(7) Uani d 1
H H1 -0.058(3) 0.345(6) 0.861(3) 0.029 Uiso d 1
C C2 0.1238(3) 0.5263(6) 0.9273(3) 0.0299(8) Uani d 1
H H2 0.174(3) 0.420(7) 0.981(3) 0.036 Uiso d 1
C C3 0.1865(3) 0.7304(6) 0.9218(3) 0.0305(8) Uani d 1
H H3 0.282(3) 0.757(6) 0.971(3) 0.037 Uiso d 1
C C4 0.1143(3) 0.8961(6) 0.8468(3) 0.0291(8) Uani d 1
H H4 0.163(3) 1.057(7) 0.851(3) 0.035 Uiso d 1
C C5 -0.0213(3) 0.8552(5) 0.7754(3) 0.0231(7) Uani d 1
H H5 -0.070(3) 0.973(6) 0.723(3) 0.028 Uiso d 1
C C6 -0.0839(3) 0.6491(5) 0.7784(2) 0.0187(6) Uani d 1
C C7 -0.2266(3) 0.5947(5) 0.6942(3) 0.0194(6) Uani d 1
H H7 -0.282(3) 0.500(6) 0.747(3) 0.023 Uiso d 1
C C8 -0.2027(3) 0.4557(5) 0.5816(2) 0.0188(6) Uani d 1
H H8 -0.152(3) 0.323(6) 0.615(3) 0.023 Uiso d 1
C C9 -0.1232(3) 0.5801(6) 0.4957(3) 0.0238(7) Uani d 1
H H9A -0.037(4) 0.621(6) 0.538(3) 0.029 Uiso d 1
H H9B -0.179(3) 0.703(6) 0.454(3) 0.029 Uiso d 1
H H9C -0.108(3) 0.497(6) 0.423(3) 0.029 Uiso d 1
C C10 -0.3347(3) 0.1944(6) 0.4189(3) 0.0244(6) Uani d 1
H H12A -0.280(3) 0.254(6) 0.349(3) 0.029 Uiso d 1
H H12B -0.434(3) 0.162(6) 0.368(3) 0.029 Uiso d 1
H H12C -0.297(3) 0.065(6) 0.462(3) 0.029 Uiso d 1
C C12 -0.4983(3) 0.1423(5) 0.7712(2) 0.0181(6) Uani d 1
C C13 -0.5625(3) 0.2993(5) 0.8524(3) 0.0213(7) Uani d 1
H H13 -0.507(3) 0.440(7) 0.857(3) 0.026 Uiso d 1
H H14 -0.659(3) 0.335(5) 0.809(3) 0.026 Uiso d 1
O O1 -0.3052(2) 0.7832(4) 0.64316(19) 0.0242(5) Uani d 1
H H6 -0.339(3) 0.835(6) 0.693(3) 0.029 Uiso d 1
O O2 -0.5598(2) 0.2123(4) 0.97389(17) 0.0252(5) Uani d 1
H H15 -0.559(3) 0.323(6) 1.025(3) 0.03 Uiso d 1
O O3 -0.51542(19) 0.1985(4) 0.65561(16) 0.0207(5) Uani d 1
O O4 -0.4317(2) -0.0259(4) 0.81707(17) 0.0278(5) Uani d 1
N N1 -0.3437(2) 0.3799(4) 0.5077(2) 0.0187(5) Uani d 1
H H10 -0.393(3) 0.483(6) 0.462(3) 0.022 Uiso d 1
H H11 -0.397(3) 0.333(5) 0.565(3) 0.022 Uiso d 1

loop_
_atom_site_aniso_label
_atom_site_aniso_U_11
_atom_site_aniso_U_22
_atom_site_aniso_U_33
_atom_site_aniso_U_12
_atom_site_aniso_U_13
_atom_site_aniso_U_23
C1 0.0266(15) 0.0239(17) 0.0217(14) 0.0045(15) 0.0067(12) 0.0011(14)
C2 0.0262(16) 0.042(2) 0.0205(15) 0.0119(17) 0.0022(12) 0.0006(15)
C3 0.0208(14) 0.045(2) 0.0246(15) -0.0012(16) 0.0026(12) -0.0083(16)
C4 0.0261(15) 0.033(2) 0.0287(16) -0.0063(15) 0.0078(13) -0.0068(15)
C5 0.0261(14) 0.0216(17) 0.0223(15) 0.0009(14) 0.0064(12) -0.0015(14)
C6 0.0205(12) 0.0225(17) 0.0140(12) 0.0033(12) 0.0057(11) 0.0003(12)
C7 0.0205(13) 0.0212(16) 0.0175(13) 0.0010(13) 0.0060(11) 0.0016(13)
C8 0.0171(12) 0.0181(16) 0.0212(14) 0.0022(13) 0.0041(11) 0.0008(13)
C9 0.0247(15) 0.0254(18) 0.0243(16) -0.0046(15) 0.0121(12) -0.0057(14)
C10 0.0296(15) 0.0198(17) 0.0239(14) 0.0015(15) 0.0053(13) -0.0033(14)
C12 0.0184(12) 0.0185(17) 0.0171(14) -0.0021(12) 0.0031(11) 0.0013(12)
C13 0.0249(14) 0.0216(17) 0.0174(13) 0.0033(14) 0.0044(11) 0.0007(13)
O1 0.0268(10) 0.0258(13) 0.0202(10) 0.0101(10) 0.0056(8) -0.0012(10)
O2 0.0378(11) 0.0251(12) 0.0144(9) 0.0042(11) 0.0093(8) -0.0008(9)
O3 0.0267(9) 0.0203(11) 0.0151(9) -0.0023(10) 0.0043(8) -0.0001(9)
O4 0.0397(11) 0.0254(12) 0.0208(10) 0.0150(11) 0.0119(9) 0.0030(10)
N1 0.0197(11) 0.0187(14) 0.0176(12) 0.0002(12) 0.0032(9) 0.0005(11)

loop_
_atom_type_symbol
_atom_type_description
_atom_type_scat_dispersion_real
_atom_type_scat_dispersion_imag
_atom_type_scat_source
C C 0.0033 0 'International Tables Vol C Tables 4.2.6.8 and 6.1.1.4'
H H 0 0 'International Tables Vol C Tables 4.2.6.8 and 6.1.1.4'
O O 0.0106 0 'International Tables Vol C Tables 4.2.6.8 and 6.1.1.4'
N N 0.0061 0 'International Tables Vol C Tables 4.2.6.8 and 6.1.1.4'

loop_
_geom_angle_atom_site_label_1
_geom_angle_atom_site_label_2
_geom_angle_atom_site_label_3
_geom_angle
C2 C1 C6 120.6(3)
C2 C1 H1 121.0(19)
C6 C1 H1 118.4(19)
C3 C2 C1 120.0(3)
C3 C2 H2 118(2)
C1 C2 H2 122(2)
C2 C3 C4 120.1(3)
C2 C3 H3 120(2)
C4 C3 H3 120(2)
C3 C4 C5 119.9(3)
C3 C4 H4 118.1(18)
C5 C4 H4 121.9(18)
C6 C5 C4 120.4(3)
C6 C5 H5 120.8(19)
C4 C5 H5 118.8(19)
C5 C6 C1 119.0(3)
C5 C6 C7 121.5(3)
C1 C6 C7 119.4(3)
O1 C7 C6 113.9(3)
O1 C7 C8 106.5(2)
C6 C7 C8 109.5(2)
O1 C7 H7 111.6(17)
C6 C7 H7 107.1(15)
C8 C7 H7 108.2(17)
N1 C8 C9 109.6(2)
N1 C8 C7 109.1(2)
C9 C8 C7 112.9(3)
N1 C8 H8 106.0(18)
C9 C8 H8 111.4(18)
C7 C8 H8 107.4(18)
C8 C9 H9A 111(2)
C8 C9 H9B 111.6(19)
H9A C9 H9B 113(3)
C8 C9 H9C 115(2)
H9A C9 H9C 106(3)
H9B C9 H9C 100(3)
N1 C10 H12A 107.8(19)
N1 C10 H12B 109(2)
H12A C10 H12B 103(2)
N1 C10 H12C 112(2)
H12A C10 H12C 116(3)
H12B C10 H12C 109(3)
O4 C12 O3 124.2(3)
O4 C12 C13 121.1(2)
O3 C12 C13 114.7(2)
O2 C13 C12 112.1(3)
O2 C13 H13 111.1(17)
C12 C13 H13 106.8(18)
O2 C13 H14 111.5(18)
C12 C13 H14 108.9(19)
H13 C13 H14 106(2)
C7 O1 H6 109(3)
C13 O2 H15 108(2)
C10 N1 C8 114.3(2)
C10 N1 H10 106(2)
C8 N1 H10 114(2)
C10 N1 H11 108(2)
C8 N1 H11 107.5(17)
H10 N1 H11 106(3)

loop_
_geom_bond_atom_site_label_1
_geom_bond_atom_site_label_2
_geom_bond_distance
C1 C2 1.388(4)
C1 C6 1.392(4)
C1 H1 0.97(4)
C2 C3 1.380(5)
C2 H2 0.93(4)
C3 C4 1.384(5)
C3 H3 0.98(3)
C4 C5 1.396(4)
C4 H4 1.08(4)
C5 C6 1.387(4)
C5 H5 0.97(4)
C6 C7 1.520(4)
C7 O1 1.416(4)
C7 C8 1.536(4)
C7 H7 1.03(3)
C8 N1 1.499(3)
C8 C9 1.516(4)
C8 H8 0.97(3)
C9 H9A 0.89(3)
C9 H9B 0.97(4)
C9 H9C 0.97(4)
C10 N1 1.491(4)
C10 H12A 1.06(4)
C10 H12B 1.02(3)
C10 H12C 0.94(4)
C12 O4 1.249(3)
C12 O3 1.275(3)
C12 C13 1.508(4)
C13 O2 1.411(3)
C13 H13 1.00(4)
C13 H14 0.97(3)
O1 H6 0.75(4)
O2 H15 0.87(4)
N1 H10 0.88(3)
N1 H11 0.92(3)

loop_
_geom_hbond_atom_site_label_D
_geom_hbond_atom_site_label_H
_geom_hbond_atom_site_label_A
_geom_hbond_site_symmetry_A
_geom_hbond_distance_DH
_geom_hbond_distance_HA
_geom_hbond_distance_DA
_geom_hbond_angle_DHA
O2 H15 O4 2_457 0.87(4) 1.95(4) 2.776(3) 158(3)
O2 H15 O2 2_457 0.87(4) 2.62(4) 3.2430(15) 130(3)
O1 H6 O4 1_565 0.75(4) 1.94(4) 2.696(3) 177(3)
N1 H10 O3 2_456 0.88(3) 1.91(4) 2.776(3) 171(3)

loop_
_geom_torsion_atom_site_label_1
_geom_torsion_atom_site_label_2
_geom_torsion_atom_site_label_3
_geom_torsion_atom_site_label_4
_geom_torsion
C6 C1 C2 C3 -0.1(4)
C1 C2 C3 C4 1.1(5)
C2 C3 C4 C5 -0.9(5)
C3 C4 C5 C6 -0.5(5)
C4 C5 C6 C1 1.5(4)
C4 C5 C6 C7 -175.3(3)
C2 C1 C6 C5 -1.2(4)
C2 C1 C6 C7 175.6(3)
C5 C6 C7 O1 -17.3(4)
C1 C6 C7 O1 166.0(2)
C5 C6 C7 C8 101.8(3)
C1 C6 C7 C8 -75.0(3)
O1 C7 C8 N1 -63.2(3)
C6 C7 C8 N1 173.2(2)
O1 C7 C8 C9 59.0(3)
C6 C7 C8 C9 -64.5(3)
O4 C12 C13 O2 -10.5(4)
O3 C12 C13 O2 170.8(2)
C9 C8 N1 C10 72.2(3)
C7 C8 N1 C10 -163.6(3)

loop_
_cod_related_entry_id
_cod_related_entry_database
_cod_related_entry_code
1 ChemSpider 21188139
